data_4060736
_journal_name_full Organometallics
_journal_year 2003
_chemical_formula_moiety 'C88 H64 O2 P4 Pd'
_chemical_formula_sum 'C88 H64 O2 P4 Pd'
_chemical_formula_weight 1383.67
_space_group_IT_number 1
_symmetry_cell_setting triclinic
_symmetry_space_group_name_Hall 'P 1'
_symmetry_space_group_name_H-M 'P 1'
_cell_angle_alpha 63.11(1)
_cell_angle_beta 78.27(1)
_cell_angle_gamma 68.29(1)
_cell_formula_units_Z 1
_cell_length_a 11.956(1)
_cell_length_b 12.809(1)
_cell_length_c 13.422(1)
_cell_measurement_temperature 293(2)
_cell_volume 1701.5(3)
_diffrn_ambient_temperature 293(2)
_exptl_crystal_density_diffrn 1.350
_cod_depositor_comments
;
The following automatic conversions were performed:
'_symmetry_cell_setting' value 'Triclinic' changed to 'triclinic'
according to '/home/saulius/struct/CIF-dictionaries/cif_core.dic'
dictionary named 'cif_core.dic' version 2.4.1 from 2010-06-29.

Automatic conversion script
Id: cif_fix_enum 1527 2010-12-29 10:47:43Z saulius 
;
_cod_database_code 4060736

loop_
_symmetry_equiv_pos_as_xyz
'x, y, z'

loop_
_atom_site_label
_atom_site_type_symbol
_atom_site_fract_x
_atom_site_fract_y
_atom_site_fract_z
_atom_site_U_iso_or_equiv
_atom_site_adp_type
_atom_site_occupancy
_atom_site_symmetry_multiplicity
_atom_site_calc_flag
_atom_site_refinement_flags
_atom_site_disorder_assembly
_atom_site_disorder_group
Pd1 Pd 0.601031(17) 0.575711(17) 0.907034(17) 0.02441(7) Uani 1 1 d . . .
P1 P 0.75882(8) 0.53382(8) 0.78691(8) 0.0267(2) Uani 1 1 d . . .
P2 P 0.46425(7) 0.86429(8) 0.76693(7) 0.0244(2) Uani 1 1 d . . .
P3 P 0.47144(8) 0.45673(8) 0.96986(7) 0.0238(2) Uani 1 1 d . . .
P4 P 0.26830(8) 0.19232(9) 1.26487(8) 0.0301(2) Uani 1 1 d . . .
O1 O 0.51576(19) 0.8256(2) 0.67441(19) 0.0335(6) Uani 1 1 d . . .
O2 O 0.2180(2) 0.2887(2) 1.15680(19) 0.0365(6) Uani 1 1 d . . .
C1 C 0.9039(3) 0.4119(3) 0.8299(3) 0.0265(8) Uani 1 1 d . . .
C2 C 0.9910(3) 0.3723(3) 0.7579(3) 0.0330(8) Uani 1 1 d . . .
H2B H 0.9771 0.4074 0.6821 0.040 Uiso 1 1 calc R . .
C3 C 1.0979(3) 0.2815(3) 0.7978(3) 0.0374(9) Uani 1 1 d . . .
H3A H 1.1553 0.2552 0.7488 0.045 Uiso 1 1 calc R . .
C4 C 1.1208(4) 0.2294(4) 0.9089(4) 0.0400(11) Uani 1 1 d . . .
H4A H 1.1930 0.1671 0.9349 0.048 Uiso 1 1 calc R . .
C5 C 1.0376(3) 0.2687(4) 0.9818(3) 0.0426(10) Uani 1 1 d . . .
H5A H 1.0543 0.2350 1.0569 0.051 Uiso 1 1 calc R . .
C6 C 0.9277(3) 0.3594(3) 0.9430(3) 0.0360(9) Uani 1 1 d . . .
H6A H 0.8703 0.3849 0.9926 0.043 Uiso 1 1 calc R . .
C7 C 0.7228(3) 0.5286(3) 0.6633(3) 0.0308(8) Uani 1 1 d . . .
C8 C 0.6690(3) 0.6358(3) 0.5742(3) 0.0357(9) Uani 1 1 d . . .
H8A H 0.6615 0.7115 0.5725 0.043 Uiso 1 1 calc R . .
C9 C 0.6260(4) 0.6334(4) 0.4876(3) 0.0450(10) Uani 1 1 d . . .
H9A H 0.5892 0.7070 0.4289 0.054 Uiso 1 1 calc R . .
C10 C 0.6374(3) 0.5226(4) 0.4881(3) 0.0462(10) Uani 1 1 d . . .
H10A H 0.6105 0.5204 0.4290 0.055 Uiso 1 1 calc R . .
C11 C 0.6890(3) 0.4153(4) 0.5766(4) 0.0441(10) Uani 1 1 d . . .
H11A H 0.6954 0.3402 0.5777 0.053 Uiso 1 1 calc R . .
C12 C 0.7318(3) 0.4163(3) 0.6642(3) 0.0361(9) Uani 1 1 d . . .
H12A H 0.7665 0.3424 0.7236 0.043 Uiso 1 1 calc R . .
C13 C 0.7997(3) 0.6750(3) 0.7287(3) 0.0279(9) Uani 1 1 d . . .
C14 C 0.8772(3) 0.7082(4) 0.6327(3) 0.0365(10) Uani 1 1 d . . .
H14A H 0.9108 0.6557 0.5966 0.044 Uiso 1 1 calc R . .
C15 C 0.9034(3) 0.8147(4) 0.5924(3) 0.0385(9) Uani 1 1 d . . .
H15A H 0.9539 0.8345 0.5289 0.046 Uiso 1 1 calc R . .
C16 C 0.8549(3) 0.8961(3) 0.6458(3) 0.0295(8) Uani 1 1 d . . .
C17 C 0.7786(3) 0.8636(3) 0.7442(3) 0.0259(8) Uani 1 1 d . . .
C18 C 0.7493(3) 0.7521(3) 0.7827(3) 0.0233(7) Uani 1 1 d . . .
C19 C 0.8798(3) 1.0080(3) 0.6063(3) 0.0393(10) Uani 1 1 d . . .
H19A H 0.9281 1.0309 0.5416 0.047 Uiso 1 1 calc R . .
C20 C 0.8347(3) 1.0823(4) 0.6608(4) 0.0435(10) Uani 1 1 d . . .
H20A H 0.8524 1.1556 0.6332 0.052 Uiso 1 1 calc R . .
C21 C 0.7619(3) 1.0505(3) 0.7579(3) 0.0383(9) Uani 1 1 d . . .
H21A H 0.7313 1.1022 0.7949 0.046 Uiso 1 1 calc R . .
C22 C 0.7354(3) 0.9427(3) 0.7985(3) 0.0290(9) Uani 1 1 d . . .
H22A H 0.6876 0.9216 0.8639 0.035 Uiso 1 1 calc R . .
C23 C 0.5426(3) 0.7668(3) 0.8967(3) 0.0228(7) Uani 1 1 d . . .
C24 C 0.4847(3) 0.7725(3) 0.9990(3) 0.0294(8) Uani 1 1 d . . .
H24A H 0.4009 0.8007 1.0040 0.035 Uiso 1 1 calc R . .
C25 C 0.5449(3) 0.7392(3) 1.0886(3) 0.0323(8) Uani 1 1 d . . .
H25A H 0.5026 0.7479 1.1521 0.039 Uiso 1 1 calc R . .
C26 C 0.6743(3) 0.6904(3) 1.0868(3) 0.0306(8) Uani 1 1 d . . .
C27 C 0.7376(3) 0.6747(3) 0.9910(3) 0.0259(7) Uani 1 1 d . . .
C28 C 0.6725(3) 0.7150(3) 0.8909(3) 0.0234(7) Uani 1 1 d . . .
C29 C 0.7395(3) 0.6603(3) 1.1772(3) 0.0390(9) Uani 1 1 d . . .
H29A H 0.6984 0.6732 1.2394 0.047 Uiso 1 1 calc R . .
C30 C 0.8633(4) 0.6122(4) 1.1754(4) 0.0437(11) Uani 1 1 d . . .
H30A H 0.9049 0.5925 1.2362 0.052 Uiso 1 1 calc R . .
C31 C 0.9256(3) 0.5930(3) 1.0833(3) 0.0399(10) Uani 1 1 d . . .
H31A H 1.0091 0.5587 1.0828 0.048 Uiso 1 1 calc R . .
C32 C 0.8641(3) 0.6248(3) 0.9922(3) 0.0329(9) Uani 1 1 d . . .
H32A H 0.9071 0.6130 0.9300 0.039 Uiso 1 1 calc R . .
C33 C 0.4668(3) 1.0185(3) 0.7275(3) 0.0271(8) Uani 1 1 d . . .
C34 C 0.5116(3) 1.0784(3) 0.6199(3) 0.0325(8) Uani 1 1 d . . .
H34A H 0.5375 1.0388 0.5719 0.039 Uiso 1 1 calc R . .
C35 C 0.5180(3) 1.1955(4) 0.5838(3) 0.0406(10) Uani 1 1 d . . .
H35A H 0.5502 1.2338 0.5127 0.049 Uiso 1 1 calc R . .
C36 C 0.4768(3) 1.2547(4) 0.6530(4) 0.0454(11) Uani 1 1 d . . .
H36A H 0.4780 1.3350 0.6272 0.055 Uiso 1 1 calc R . .
C37 C 0.4340(3) 1.1991(3) 0.7592(4) 0.0402(9) Uani 1 1 d . . .
H37A H 0.4074 1.2405 0.8057 0.048 Uiso 1 1 calc R . .
C38 C 0.4305(3) 1.0795(3) 0.7975(3) 0.0323(9) Uani 1 1 d . . .
H38A H 0.4035 1.0401 0.8706 0.039 Uiso 1 1 calc R . .
C39 C 0.3067(3) 0.8727(3) 0.7957(3) 0.0261(8) Uani 1 1 d . . .
C40 C 0.2235(3) 0.9301(3) 0.8603(3) 0.0333(8) Uani 1 1 d . . .
H40A H 0.2474 0.9684 0.8930 0.040 Uiso 1 1 calc R . .
C41 C 0.1043(4) 0.9294(4) 0.8755(4) 0.0432(11) Uani 1 1 d . . .
H41A H 0.0490 0.9667 0.9187 0.052 Uiso 1 1 calc R . .
C42 C 0.0692(3) 0.8731(4) 0.8259(3) 0.0466(11) Uani 1 1 d . . .
H42A H -0.0094 0.8707 0.8378 0.056 Uiso 1 1 calc R . .
C43 C 0.1494(3) 0.8207(3) 0.7592(3) 0.0447(11) Uani 1 1 d . . .
H43A H 0.1242 0.7849 0.7247 0.054 Uiso 1 1 calc R . .
C44 C 0.2681(3) 0.8211(3) 0.7429(3) 0.0338(9) Uani 1 1 d . . .
H44A H 0.3216 0.7868 0.6967 0.041 Uiso 1 1 calc R . .
C45 C 0.3697(3) 0.4908(3) 0.8662(3) 0.0229(8) Uani 1 1 d . . .
C46 C 0.4105(3) 0.5293(3) 0.7556(3) 0.0309(8) Uani 1 1 d . . .
H46A H 0.4863 0.5393 0.7364 0.037 Uiso 1 1 calc R . .
C47 C 0.3396(3) 0.5535(4) 0.6721(3) 0.0378(10) Uani 1 1 d . . .
H47A H 0.3688 0.5775 0.5981 0.045 Uiso 1 1 calc R . .
C48 C 0.2266(3) 0.5418(3) 0.6998(3) 0.0384(9) Uani 1 1 d . . .
H48A H 0.1787 0.5589 0.6443 0.046 Uiso 1 1 calc R . .
C49 C 0.1841(3) 0.5048(3) 0.8092(3) 0.0326(8) Uani 1 1 d . . .
H49A H 0.1068 0.4986 0.8270 0.039 Uiso 1 1 calc R . .
C50 C 0.2554(3) 0.4766(3) 0.8937(3) 0.0298(8) Uani 1 1 d . . .
H50A H 0.2272 0.4485 0.9679 0.036 Uiso 1 1 calc R . .
C51 C 0.5490(3) 0.2909(3) 1.0076(3) 0.0279(8) Uani 1 1 d . . .
C52 C 0.6737(3) 0.2475(3) 1.0142(3) 0.0380(9) Uani 1 1 d . . .
H52A H 0.7144 0.3010 1.0046 0.046 Uiso 1 1 calc R . .
C53 C 0.7379(4) 0.1255(4) 1.0347(4) 0.0503(12) Uani 1 1 d . . .
H53A H 0.8210 0.0969 1.0411 0.060 Uiso 1 1 calc R . .
C54 C 0.6789(4) 0.0464(4) 1.0457(3) 0.0482(11) Uani 1 1 d . . .
H54A H 0.7225 -0.0349 1.0571 0.058 Uiso 1 1 calc R . .
C55 C 0.5564(4) 0.0873(4) 1.0397(3) 0.0473(10) Uani 1 1 d . . .
H55A H 0.5164 0.0331 1.0498 0.057 Uiso 1 1 calc R . .
C56 C 0.4916(4) 0.2101(4) 1.0186(3) 0.0368(11) Uani 1 1 d . . .
H56A H 0.4086 0.2381 1.0118 0.044 Uiso 1 1 calc R . .
C57 C 0.3659(3) 0.4820(3) 1.0837(3) 0.0249(9) Uani 1 1 d . . .
C58 C 0.2757(3) 0.6011(3) 1.0439(3) 0.0272(8) Uani 1 1 d . . .
H58A H 0.2729 0.6505 0.9675 0.033 Uiso 1 1 calc R . .
C59 C 0.1948(3) 0.6439(3) 1.1138(3) 0.0293(8) Uani 1 1 d . . .
H59A H 0.1351 0.7200 1.0845 0.035 Uiso 1 1 calc R . .
C60 C 0.1995(3) 0.5745(3) 1.2313(3) 0.0278(8) Uani 1 1 d . . .
C61 C 0.2907(3) 0.4584(3) 1.2736(3) 0.0253(7) Uani 1 1 d . . .
C62 C 0.3701(3) 0.4105(3) 1.1975(3) 0.0250(8) Uani 1 1 d . . .
C63 C 0.1190(3) 0.6189(3) 1.3070(3) 0.0336(8) Uani 1 1 d . . .
H63A H 0.0574 0.6937 1.2795 0.040 Uiso 1 1 calc R . .
C64 C 0.1303(3) 0.5541(4) 1.4192(4) 0.0416(11) Uani 1 1 d . . .
H64A H 0.0758 0.5838 1.4679 0.050 Uiso 1 1 calc R . .
C65 C 0.2241(3) 0.4424(4) 1.4617(3) 0.0373(9) Uani 1 1 d . . .
H65A H 0.2342 0.4005 1.5383 0.045 Uiso 1 1 calc R . .
C66 C 0.3006(3) 0.3950(3) 1.3909(3) 0.0322(8) Uani 1 1 d . . .
H66A H 0.3606 0.3193 1.4206 0.039 Uiso 1 1 calc R . .
C67 C 0.4210(3) 0.1774(3) 1.2838(3) 0.0271(8) Uani 1 1 d . . .
C68 C 0.5056(3) 0.0587(3) 1.3348(3) 0.0360(9) Uani 1 1 d . . .
H68A H 0.4805 -0.0102 1.3611 0.043 Uiso 1 1 calc R . .
C69 C 0.6217(3) 0.0418(4) 1.3468(3) 0.0414(10) Uani 1 1 d . . .
H69A H 0.6748 -0.0377 1.3798 0.050 Uiso 1 1 calc R . .
C70 C 0.6624(3) 0.1444(3) 1.3092(3) 0.0358(9) Uani 1 1 d . . .
C71 C 0.5785(3) 0.2672(3) 1.2597(3) 0.0293(8) Uani 1 1 d . . .
C72 C 0.4563(3) 0.2817(3) 1.2475(3) 0.0248(7) Uani 1 1 d . . .
C73 C 0.7836(4) 0.1312(4) 1.3170(4) 0.0525(11) Uani 1 1 d . . .
H73A H 0.8385 0.0525 1.3489 0.063 Uiso 1 1 calc R . .
C74 C 0.8210(4) 0.2306(4) 1.2791(4) 0.0623(13) Uani 1 1 d . . .
H74A H 0.9012 0.2196 1.2847 0.075 Uiso 1 1 calc R . .
C75 C 0.7392(3) 0.3511(4) 1.2311(3) 0.0514(11) Uani 1 1 d . . .
H75A H 0.7658 0.4190 1.2050 0.062 Uiso 1 1 calc R . .
C76 C 0.6214(3) 0.3682(4) 1.2226(3) 0.0385(9) Uani 1 1 d . . .
H76A H 0.5683 0.4482 1.1919 0.046 Uiso 1 1 calc R . .
C77 C 0.1793(3) 0.2141(3) 1.3823(3) 0.0310(8) Uani 1 1 d . . .
C78 C 0.0644(3) 0.3042(3) 1.3611(3) 0.0357(9) Uani 1 1 d . . .
H78A H 0.0383 0.3506 1.2884 0.043 Uiso 1 1 calc R . .
C79 C -0.0086(4) 0.3230(4) 1.4489(4) 0.0435(10) Uani 1 1 d . . .
H79A H -0.0842 0.3827 1.4353 0.052 Uiso 1 1 calc R . .
C80 C 0.0291(4) 0.2545(4) 1.5561(4) 0.0439(10) Uani 1 1 d . . .
H80A H -0.0212 0.2678 1.6149 0.053 Uiso 1 1 calc R . .
C81 C 0.1408(4) 0.1661(4) 1.5777(3) 0.0431(10) Uani 1 1 d . . .
H81A H 0.1655 0.1191 1.6508 0.052 Uiso 1 1 calc R . .
C82 C 0.2160(3) 0.1473(3) 1.4908(3) 0.0363(9) Uani 1 1 d . . .
H82A H 0.2923 0.0889 1.5055 0.044 Uiso 1 1 calc R . .
C83 C 0.2707(3) 0.0422(3) 1.2810(3) 0.0346(9) Uani 1 1 d . . .
C84 C 0.2617(5) -0.0545(4) 1.3827(4) 0.0650(14) Uani 1 1 d . . .
H84A H 0.2565 -0.0461 1.4489 0.078 Uiso 1 1 calc R . .
C85 C 0.2604(5) -0.1638(5) 1.3860(5) 0.0760(17) Uani 1 1 d . . .
H85A H 0.2565 -0.2294 1.4544 0.091 Uiso 1 1 calc R . .
C86 C 0.2647(4) -0.1750(5) 1.2888(6) 0.0703(15) Uani 1 1 d . . .
H86A H 0.2648 -0.2488 1.2912 0.084 Uiso 1 1 calc R . .
C87 C 0.2689(4) -0.0781(5) 1.1873(5) 0.0606(13) Uani 1 1 d . . .
H87A H 0.2685 -0.0846 1.1211 0.073 Uiso 1 1 calc R . .
C88 C 0.2738(3) 0.0290(4) 1.1848(4) 0.0453(10) Uani 1 1 d . . .
H88A H 0.2793 0.0937 1.1162 0.054 Uiso 1 1 calc R . .

loop_
_atom_site_aniso_label
_atom_site_aniso_U_11
_atom_site_aniso_U_22
_atom_site_aniso_U_33
_atom_site_aniso_U_23
_atom_site_aniso_U_13
_atom_site_aniso_U_12
Pd1 0.01944(13) 0.02325(15) 0.02792(16) -0.00774(12) -0.00054(11) -0.00794(11)
P1 0.0228(5) 0.0228(5) 0.0333(5) -0.0119(4) 0.0012(4) -0.0067(4)
P2 0.0213(4) 0.0220(5) 0.0287(5) -0.0099(4) -0.0038(4) -0.0051(4)
P3 0.0228(5) 0.0240(5) 0.0234(5) -0.0070(4) -0.0011(4) -0.0097(4)
P4 0.0342(5) 0.0276(5) 0.0282(5) -0.0063(4) -0.0036(4) -0.0150(4)
O1 0.0295(13) 0.0342(15) 0.0333(14) -0.0154(12) -0.0026(11) -0.0040(11)
O2 0.0401(14) 0.0378(15) 0.0280(14) -0.0015(12) -0.0074(11) -0.0209(12)
C1 0.0224(17) 0.0203(18) 0.036(2) -0.0122(16) 0.0013(15) -0.0071(14)
C2 0.0312(19) 0.034(2) 0.040(2) -0.0188(18) -0.0043(17) -0.0114(17)
C3 0.0264(19) 0.041(2) 0.052(3) -0.030(2) 0.0026(17) -0.0065(17)
C4 0.027(2) 0.032(2) 0.057(3) -0.022(2) -0.009(2) 0.0033(18)
C5 0.040(2) 0.036(2) 0.038(2) -0.0044(19) -0.0065(19) -0.0084(19)
C6 0.0276(19) 0.034(2) 0.049(2) -0.0216(19) 0.0014(17) -0.0078(16)
C7 0.0206(17) 0.033(2) 0.039(2) -0.0174(18) 0.0048(15) -0.0085(15)
C8 0.039(2) 0.033(2) 0.036(2) -0.0166(19) 0.0032(17) -0.0114(17)
C9 0.051(2) 0.044(3) 0.041(2) -0.020(2) -0.0058(19) -0.010(2)
C10 0.042(2) 0.061(3) 0.046(3) -0.028(2) 0.001(2) -0.020(2)
C11 0.034(2) 0.048(3) 0.066(3) -0.037(2) 0.002(2) -0.0145(19)
C12 0.0225(18) 0.036(2) 0.053(3) -0.022(2) 0.0008(17) -0.0096(16)
C13 0.0230(18) 0.027(2) 0.030(2) -0.0090(17) -0.0019(15) -0.0068(15)
C14 0.031(2) 0.041(3) 0.036(2) -0.016(2) 0.0076(17) -0.0138(19)
C15 0.032(2) 0.044(2) 0.029(2) -0.0063(19) 0.0093(16) -0.0179(18)
C16 0.0222(17) 0.026(2) 0.030(2) -0.0024(17) -0.0004(15) -0.0084(15)
C17 0.0188(16) 0.0262(19) 0.0268(19) -0.0053(16) -0.0069(14) -0.0051(14)
C18 0.0179(16) 0.0224(19) 0.0222(18) -0.0005(15) -0.0038(14) -0.0083(14)
C19 0.0276(19) 0.029(2) 0.047(2) -0.002(2) -0.0021(17) -0.0124(17)
C20 0.036(2) 0.024(2) 0.061(3) -0.004(2) -0.011(2) -0.0126(18)
C21 0.032(2) 0.026(2) 0.056(3) -0.0118(19) -0.0133(19) -0.0096(17)
C22 0.0211(18) 0.023(2) 0.039(2) -0.0090(19) -0.0044(16) -0.0064(16)
C23 0.0182(16) 0.0186(18) 0.0291(19) -0.0093(15) 0.0018(14) -0.0054(13)
C24 0.0202(16) 0.029(2) 0.033(2) -0.0101(16) -0.0014(15) -0.0045(14)
C25 0.0336(19) 0.035(2) 0.029(2) -0.0165(17) 0.0053(16) -0.0109(16)
C26 0.0311(19) 0.027(2) 0.030(2) -0.0065(17) -0.0069(16) -0.0103(16)
C27 0.0247(17) 0.0228(18) 0.0271(19) -0.0041(15) -0.0036(15) -0.0108(14)
C28 0.0196(16) 0.0193(18) 0.031(2) -0.0112(15) -0.0007(14) -0.0049(14)
C29 0.045(2) 0.041(2) 0.031(2) -0.0136(19) -0.0035(18) -0.0137(19)
C30 0.046(2) 0.045(3) 0.039(3) -0.007(2) -0.020(2) -0.017(2)
C31 0.029(2) 0.039(2) 0.044(2) -0.006(2) -0.0116(18) -0.0119(18)
C32 0.0284(19) 0.033(2) 0.037(2) -0.0141(19) -0.0027(17) -0.0102(17)
C33 0.0182(16) 0.027(2) 0.032(2) -0.0080(17) -0.0074(15) -0.0043(14)
C34 0.0272(18) 0.034(2) 0.034(2) -0.0107(18) -0.0067(16) -0.0089(16)
C35 0.034(2) 0.039(2) 0.040(2) -0.003(2) -0.0068(17) -0.0178(18)
C36 0.031(2) 0.024(2) 0.075(3) -0.011(2) -0.015(2) -0.0077(17)
C37 0.033(2) 0.031(2) 0.061(3) -0.026(2) -0.0033(19) -0.0048(17)
C38 0.0246(19) 0.028(2) 0.039(2) -0.0113(18) -0.0031(16) -0.0047(16)
C39 0.0231(17) 0.0186(18) 0.030(2) -0.0056(15) -0.0092(15) -0.0019(14)
C40 0.0241(18) 0.028(2) 0.038(2) -0.0071(17) -0.0067(16) -0.0030(15)
C41 0.027(2) 0.037(2) 0.041(3) -0.001(2) -0.0025(18) -0.0020(19)
C42 0.026(2) 0.039(2) 0.058(3) 0.002(2) -0.0166(19) -0.0123(18)
C43 0.041(2) 0.031(2) 0.058(3) -0.002(2) -0.027(2) -0.0154(18)
C44 0.034(2) 0.0223(19) 0.034(2) 0.0000(17) -0.0144(16) -0.0056(16)
C45 0.0258(18) 0.0203(19) 0.025(2) -0.0105(16) -0.0001(15) -0.0094(15)
C46 0.0292(18) 0.030(2) 0.030(2) -0.0099(17) -0.0019(16) -0.0079(16)
C47 0.036(2) 0.043(3) 0.029(2) -0.0142(19) -0.0057(18) -0.0061(19)
C48 0.039(2) 0.034(2) 0.042(2) -0.0157(19) -0.0184(18) -0.0024(17)
C49 0.0277(18) 0.035(2) 0.041(2) -0.0199(18) -0.0050(16) -0.0093(16)
C50 0.0302(18) 0.030(2) 0.029(2) -0.0121(17) 0.0016(16) -0.0119(16)
C51 0.0309(19) 0.028(2) 0.0215(19) -0.0089(16) 0.0009(15) -0.0093(16)
C52 0.031(2) 0.033(2) 0.046(2) -0.0142(19) -0.0011(17) -0.0080(17)
C53 0.035(2) 0.040(3) 0.057(3) -0.014(2) -0.003(2) 0.001(2)
C54 0.057(3) 0.029(2) 0.054(3) -0.018(2) -0.006(2) -0.005(2)
C55 0.059(3) 0.034(2) 0.055(3) -0.020(2) -0.003(2) -0.019(2)
C56 0.035(2) 0.034(3) 0.040(3) -0.016(2) -0.0026(19) -0.0081(19)
C57 0.0275(19) 0.022(2) 0.030(2) -0.0118(17) -0.0007(16) -0.0124(16)
C58 0.0291(18) 0.027(2) 0.0225(18) -0.0050(16) -0.0025(14) -0.0109(15)
C59 0.0287(18) 0.025(2) 0.031(2) -0.0090(17) -0.0049(15) -0.0069(15)
C60 0.0269(18) 0.027(2) 0.036(2) -0.0153(17) -0.0003(15) -0.0132(15)
C61 0.0280(17) 0.0285(19) 0.0260(19) -0.0116(16) 0.0010(14) -0.0167(15)
C62 0.0260(19) 0.028(2) 0.025(2) -0.0091(16) -0.0044(15) -0.0128(16)
C63 0.0314(19) 0.029(2) 0.044(2) -0.0203(19) 0.0016(17) -0.0084(16)
C64 0.049(3) 0.051(3) 0.038(3) -0.028(2) 0.014(2) -0.025(2)
C65 0.050(2) 0.044(2) 0.025(2) -0.0153(19) 0.0018(17) -0.022(2)
C66 0.0354(19) 0.033(2) 0.030(2) -0.0109(17) -0.0034(16) -0.0147(16)
C67 0.0296(18) 0.0261(19) 0.0240(18) -0.0089(16) -0.0023(14) -0.0085(15)
C68 0.041(2) 0.024(2) 0.037(2) -0.0064(17) -0.0035(17) -0.0110(16)
C69 0.038(2) 0.036(2) 0.041(2) -0.0121(19) -0.0093(18) -0.0024(18)
C70 0.034(2) 0.034(2) 0.032(2) -0.0073(18) -0.0077(17) -0.0077(17)
C71 0.0299(18) 0.029(2) 0.0250(19) -0.0067(16) -0.0043(15) -0.0097(16)
C72 0.0275(17) 0.0283(19) 0.0187(17) -0.0101(15) -0.0002(14) -0.0089(15)
C73 0.037(2) 0.046(3) 0.062(3) -0.010(2) -0.022(2) -0.005(2)
C74 0.042(3) 0.063(3) 0.075(3) -0.012(3) -0.025(2) -0.020(2)
C75 0.040(2) 0.052(3) 0.060(3) -0.009(2) -0.015(2) -0.023(2)
C76 0.038(2) 0.037(2) 0.038(2) -0.0071(19) -0.0107(17) -0.0149(18)
C77 0.0328(19) 0.025(2) 0.036(2) -0.0088(17) -0.0070(16) -0.0127(16)
C78 0.0319(19) 0.031(2) 0.041(2) -0.0079(18) -0.0091(17) -0.0128(17)
C79 0.031(2) 0.044(3) 0.059(3) -0.027(2) -0.001(2) -0.0099(19)
C80 0.042(2) 0.048(3) 0.051(3) -0.024(2) 0.014(2) -0.028(2)
C81 0.056(3) 0.041(2) 0.038(2) -0.015(2) 0.003(2) -0.025(2)
C82 0.038(2) 0.032(2) 0.034(2) -0.0066(18) -0.0041(17) -0.0132(17)
C83 0.042(2) 0.029(2) 0.037(2) -0.0108(18) -0.0041(18) -0.0180(17)
C84 0.108(4) 0.044(3) 0.053(3) -0.013(2) -0.004(3) -0.043(3)
C85 0.117(5) 0.040(3) 0.072(4) -0.006(3) -0.009(3) -0.045(3)
C86 0.066(3) 0.046(3) 0.118(5) -0.043(3) -0.002(3) -0.027(3)
C87 0.059(3) 0.063(3) 0.084(4) -0.049(3) 0.005(3) -0.025(3)
C88 0.044(2) 0.045(3) 0.056(3) -0.027(2) 0.002(2) -0.018(2)

loop_
_geom_bond_atom_site_label_1
_geom_bond_atom_site_label_2
_geom_bond_distance
_geom_bond_site_symmetry_2
_geom_bond_publ_flag
Pd1 C28 2.160(3) . ?
Pd1 C23 2.228(3) . ?
Pd1 P1 2.2897(9) . ?
Pd1 P3 2.3426(9) . ?
P1 C13 1.827(4) . ?
P1 C7 1.831(4) . ?
P1 C1 1.835(3) . ?
P2 O1 1.479(2) . ?
P2 C33 1.810(4) . ?
P2 C23 1.817(3) . ?
P2 C39 1.817(3) . ?
P3 C45 1.830(3) . ?
P3 C51 1.840(4) . ?
P3 C57 1.842(4) . ?
P4 O2 1.475(2) . ?
P4 C77 1.786(4) . ?
P4 C67 1.822(3) . ?
P4 C83 1.825(4) . ?
C1 C2 1.386(4) . ?
C1 C6 1.395(5) . ?
C2 C3 1.374(5) . ?
C3 C4 1.368(5) . ?
C4 C5 1.372(5) . ?
C5 C6 1.396(5) . ?
C7 C8 1.380(5) . ?
C7 C12 1.397(5) . ?
C8 C9 1.380(5) . ?
C9 C10 1.372(5) . ?
C10 C11 1.369(5) . ?
C11 C12 1.382(5) . ?
C13 C18 1.377(5) . ?
C13 C14 1.418(5) . ?
C14 C15 1.353(5) . ?
C15 C16 1.413(5) . ?
C16 C19 1.409(5) . ?
C16 C17 1.429(4) . ?
C17 C22 1.398(5) . ?
C17 C18 1.434(4) . ?
C18 C28 1.527(4) . ?
C19 C20 1.350(5) . ?
C20 C21 1.395(5) . ?
C21 C22 1.369(5) . ?
C23 C24 1.428(4) . ?
C23 C28 1.447(4) . ?
C24 C25 1.344(5) . ?
C25 C26 1.438(5) . ?
C26 C29 1.403(5) . ?
C26 C27 1.411(5) . ?
C27 C32 1.408(5) . ?
C27 C28 1.476(5) . ?
C29 C30 1.376(5) . ?
C30 C31 1.382(5) . ?
C31 C32 1.376(5) . ?
C33 C38 1.389(5) . ?
C33 C34 1.396(5) . ?
C34 C35 1.380(5) . ?
C35 C36 1.363(5) . ?
C36 C37 1.362(5) . ?
C37 C38 1.392(5) . ?
C39 C44 1.391(5) . ?
C39 C40 1.402(5) . ?
C40 C41 1.401(5) . ?
C41 C42 1.382(6) . ?
C42 C43 1.375(6) . ?
C43 C44 1.393(5) . ?
C45 C46 1.381(5) . ?
C45 C50 1.399(5) . ?
C46 C47 1.395(5) . ?
C47 C48 1.372(5) . ?
C48 C49 1.372(5) . ?
C49 C50 1.392(5) . ?
C51 C56 1.383(5) . ?
C51 C52 1.391(5) . ?
C52 C53 1.384(5) . ?
C53 C54 1.377(6) . ?
C54 C55 1.367(5) . ?
C55 C56 1.393(5) . ?
C57 C62 1.380(5) . ?
C57 C58 1.434(5) . ?
C58 C59 1.348(5) . ?
C59 C60 1.419(5) . ?
C60 C63 1.415(5) . ?
C60 C61 1.418(4) . ?
C61 C66 1.415(4) . ?
C61 C62 1.436(5) . ?
C62 C72 1.502(5) . ?
C63 C64 1.357(5) . ?
C64 C65 1.401(5) . ?
C65 C66 1.366(5) . ?
C67 C72 1.395(4) . ?
C67 C68 1.416(5) . ?
C68 C69 1.355(5) . ?
C69 C70 1.411(5) . ?
C70 C73 1.416(5) . ?
C70 C71 1.442(5) . ?
C71 C76 1.411(5) . ?
C71 C72 1.436(4) . ?
C73 C74 1.350(6) . ?
C74 C75 1.412(6) . ?
C75 C76 1.363(5) . ?
C77 C82 1.379(5) . ?
C77 C78 1.410(5) . ?
C78 C79 1.375(5) . ?
C79 C80 1.368(6) . ?
C80 C81 1.375(5) . ?
C81 C82 1.375(5) . ?
C83 C88 1.367(5) . ?
C83 C84 1.385(5) . ?
C84 C85 1.386(6) . ?
C85 C86 1.365(7) . ?
C86 C87 1.374(7) . ?
C87 C88 1.379(6) . ?
